data_1566203
loop_
_publ_author_name
'Mirzaei, Saber'
'Espinoza Castro, Victor M.'
'Hern\'andez S\'anchez, Ra\'ul'

_publ_section_title
;
 Nonspherical anion sequestration by C--H hydrogen bonding
;
_journal_name_full 'Chemical Science'
_journal_paper_doi 10.1039/D1SC07041J
_journal_year 2022
_chemical_formula_moiety 'C H3 O3 S, C76 H68 F12 O8, C16 H36 N'
_chemical_formula_sum 'C93 H107 F12 N O11 S'
_chemical_formula_weight 1674.85
_space_group_crystal_system monoclinic
_space_group_IT_number 14
_space_group_name_Hall '-P 2yn'
_space_group_name_H-M_alt 'P 1 21/n 1'
_atom_sites_solution_hydrogens geom
_audit_creation_date 2020-10-23
_audit_creation_method
;
Olex2 1.2
(compiled 2018.05.29 svn.r3508 for OlexSys, GUI svn.r5506)
;
_audit_update_record
;
2021-08-18 deposited with the CCDC.	2022-01-24 downloaded from the CCDC.
;
_cell_angle_alpha 90
_cell_angle_beta 94.6270(10)
_cell_angle_gamma 90
_cell_formula_units_Z 4
_cell_length_a 12.5311(2)
_cell_length_b 20.5937(3)
_cell_length_c 32.9760(5)
_cell_measurement_reflns_used 5405
_cell_measurement_temperature 220
_cell_measurement_theta_max 56.34
_cell_measurement_theta_min 2.53
_cell_volume 8482.1(2)
_computing_cell_refinement 'SAINT V8.38A (?, 2016)'
_computing_data_collection 'APEX2 V2014.9-0'
_computing_data_reduction 'SAINT V8.38A (?, 2016)'
_computing_molecular_graphics 'Olex2 (Dolomanov et al., 2009)'
_computing_publication_material 'Olex2 (Dolomanov et al., 2009)'
_computing_structure_refinement 'XL (Sheldrick, 2008)'
_computing_structure_solution 'SHELXT 2014/5 (Sheldrick, 2014)'
_diffrn_ambient_temperature 220
_diffrn_detector 'Bruker APEX2 area detector'
_diffrn_detector_area_resol_mean 7.9
_diffrn_detector_type 'CCD area detector'
_diffrn_measured_fraction_theta_full 0.916
_diffrn_measured_fraction_theta_max 0.916
_diffrn_measurement_device 'three-circle diffractometer'
_diffrn_measurement_device_type 'Bruker APEX-II CCD'
_diffrn_measurement_method '\f and \w scans'
_diffrn_radiation_monochromator 'mirror optics'
_diffrn_radiation_probe x-ray
_diffrn_radiation_type CuK\a
_diffrn_radiation_wavelength 1.54178
_diffrn_reflns_av_R_equivalents 0.0824
_diffrn_reflns_av_unetI/netI 0.0909
_diffrn_reflns_Laue_measured_fraction_full 0.916
_diffrn_reflns_Laue_measured_fraction_max 0.916
_diffrn_reflns_limit_h_max 12
_diffrn_reflns_limit_h_min -13
_diffrn_reflns_limit_k_max 22
_diffrn_reflns_limit_k_min -22
_diffrn_reflns_limit_l_max 33
_diffrn_reflns_limit_l_min -31
_diffrn_reflns_number 39163
_diffrn_reflns_point_group_measured_fraction_full 0.916
_diffrn_reflns_point_group_measured_fraction_max 0.916
_diffrn_reflns_theta_full 61.540
_diffrn_reflns_theta_max 61.540
_diffrn_reflns_theta_min 2.532
_diffrn_source 'microfocus sealed X-ray tube'
_diffrn_source_type 'Incoatec I\ms'
_diffrn_standards_number 0
_exptl_absorpt_coefficient_mu 1.080
_exptl_absorpt_correction_T_max 0.7520
_exptl_absorpt_correction_T_min 0.6863
_exptl_absorpt_correction_type multi-scan
_exptl_absorpt_process_details
'SADABS-2016/2 (Bruker,2016/2) was used for absorption correction. wR2(int) was 0.0649 before and 0.0490 after correction. The Ratio of minimum to maximum transmission is 0.9126. The \l/2 correction factor is Not present.'
_exptl_crystal_colour colourless
_exptl_crystal_colour_primary colourless
_exptl_crystal_density_diffrn 1.312
_exptl_crystal_description block
_exptl_crystal_F_000 3536
_exptl_crystal_size_max 0.07
_exptl_crystal_size_mid 0.06
_exptl_crystal_size_min 0.05
_refine_diff_density_max 0.992
_refine_diff_density_min -0.882
_refine_diff_density_rms 0.068
_refine_ls_extinction_method none
_refine_ls_goodness_of_fit_ref 1.045
_refine_ls_hydrogen_treatment constr
_refine_ls_matrix_type full
_refine_ls_number_parameters 962
_refine_ls_number_reflns 12068
_refine_ls_number_restraints 59
_refine_ls_restrained_S_all 1.057
_refine_ls_R_factor_all 0.1497
_refine_ls_R_factor_gt 0.0810
_refine_ls_shift/su_max 0.001
_refine_ls_shift/su_mean 0.000
_refine_ls_structure_factor_coef Fsqd
_refine_ls_weighting_details 'w=1/[\s^2^(Fo^2^)+(0.1120P)^2^+10.4406P] where P=(Fo^2^+2Fc^2^)/3'
_refine_ls_weighting_scheme calc
_refine_ls_wR_factor_gt 0.2034
_refine_ls_wR_factor_ref 0.2458
_reflns_Friedel_coverage 0.000
_reflns_number_gt 6714
_reflns_number_total 12068
_reflns_threshold_expression 'I > 2\s(I)'
_cod_data_source_file d1sc07041j2.cif
_cod_data_source_block sm342second_a
_cod_database_code 1566203
_shelx_shelxl_version_number 2018/3
_shelx_space_group_comment
;
The symmetry employed for this shelxl refinement is uniquely defined
by the following loop, which should always be used as a source of
symmetry information in preference to the above space-group names.
They are only intended as comments.
;
_shelx_estimated_absorpt_t_max 0.948
_shelx_estimated_absorpt_t_min 0.928
_olex2_refinement_description
;
1. Fixed Uiso
 At 1.2 times of:
  All C(H) groups, All C(H,H) groups
 At 1.5 times of:
  All C(H,H,H) groups
2. Shared sites
{C1U, C0AA}
{C1V, C1W}
3. Restrained distances
 C1U-C2U = C2U-C3U = C3U-C4U = C0AA-C1AA = C1AA-C2AA = C2AA-C3AA = C1V-C2V =
 C2V-C3V = C3V-C4V = C1W-C2W = C2W-C3W = C3W-C4W
 1.52 with sigma of 0.02
4. Rigid bond restraints
 F1D, C2D, F2D, C3D, F3D, C4D, C14A, C15A
 with sigma for 1-2 distances of 0.004 and sigma for 1-3 distances of 0.004
5. Uiso/Uaniso restraints and constraints
F1D \\sim C2D \\sim F2D \\sim C3D \\sim F3D \\sim C4D \\sim C14A \\sim C15A:
within 2A with sigma of 0.008 and sigma for terminal atoms of 0.015
Uanis(C1U) = Uanis(C0AA) = Uanis(C2U) = Uanis(C1AA) = Uanis(C3U) = Uanis(C2AA)
= Uanis(C4U) = Uanis(C3AA)
Uanis(F1D) = Uanis(F2D) = Uanis(F3D)
Uanis(C1D) = Uanis(C2D) = Uanis(C3D) = Uanis(C4D) = Uanis(C5D) = Uanis(C6D)
Uanis(C1V) = Uanis(C1W) = Uanis(C2V) = Uanis(C2W) = Uanis(C3V) = Uanis(C3W) =
Uanis(C4V) = Uanis(C4W)
Uanis(C1T) = Uanis(C2T) = Uanis(C3T) = Uanis(C4T)
Uanis(C15A) = Uanis(C16A) = Uanis(C17A) = Uanis(C18A) = Uanis(C19A)
6. Others
 Sof(C0AA)=Sof(H0AA)=Sof(H0AB)=Sof(C1AA)=Sof(H1AA)=Sof(H1AB)=Sof(C2AA)=
 Sof(H2AA)=Sof(H2AB)=Sof(C3AA)=Sof(H3AA)=Sof(H3AB)=Sof(H3AC)=1-FVAR(1)
 Sof(C1U)=Sof(H1UA)=Sof(H1UB)=Sof(C2U)=Sof(H2UA)=Sof(H2UB)=Sof(C3U)=Sof(H3UA)=
 Sof(H3UB)=Sof(C4U)=Sof(H4UA)=Sof(H4UB)=Sof(H4UC)=FVAR(1)
 Sof(C1W)=Sof(H1WA)=Sof(H1WB)=Sof(C2W)=Sof(H2WA)=Sof(H2WB)=Sof(C3W)=Sof(H3WA)=
 Sof(H3WB)=Sof(C4W)=Sof(H4WA)=Sof(H4WB)=Sof(H4WC)=1-FVAR(2)
 Sof(C1V)=Sof(H1VA)=Sof(H1VB)=Sof(C2V)=Sof(H2VA)=Sof(H2VB)=Sof(C3V)=Sof(H3VA)=
 Sof(H3VB)=Sof(C4V)=Sof(H4VA)=Sof(H4VB)=Sof(H4VC)=FVAR(2)
7.a Ternary CH refined with riding coordinates:
 C14A(H14A), C14B(H14B), C14C(H14C), C14D(H14D)
7.b Secondary CH2 refined with riding coordinates:
 C13A(H13A,H13B), C13B(H13C,H13D), C13C(H13E,H13F), C13D(H13G,H13H), C15A(H15A,
 H15B), C15B(H15C,H15D), C15C(H15E,H15F), C15D(H15G,H15H), C16A(H16A,H16B),
 C16B(H16C,H16D), C16C(H16E,H16F), C16D(H16G,H16H), C17A(H17A,H17B), C17B(H17C,
 H17D), C17C(H17E,H17F), C17D(H17G,H17H), C18A(H18A,H18B), C18B(H18C,H18D),
 C18C(H18E,H18F), C18D(H18G,H18H), C1S(H1SA,H1SB), C1T(H1TA,H1TB), C1U(H1UA,
 H1UB), C1V(H1VA,H1VB), C2S(H2SA,H2SB), C2T(H2TA,H2TB), C2U(H2UA,H2UB),
 C2V(H2VA,H2VB), C3S(H3SA,H3SB), C3T(H3TA,H3TB), C3U(H3UA,H3UB), C3V(H3VA,H3VB),
  C0AA(H0AA,H0AB), C1AA(H1AA,H1AB), C2AA(H2AA,H2AB), C1W(H1WA,H1WB), C2W(H2WA,
 H2WB), C3W(H3WA,H3WB)
7.c Aromatic/amide H refined with riding coordinates:
 C1A(H1A), C1B(H1B), C1C(H1C), C1D(H1D), C5D(H5D), C5A(H5A), C5B(H5B),
 C5C(H5C), C10A(H10A), C10B(H10B), C10C(H10C), C10D(H10D)
7.d Fitted hexagon refined as free rotating group:
 C1D(C2D,C3D,C4D,C5D,C6D)
7.e Idealised Me refined as rotating group:
 C1(H1E,H1F,H1G), C19A(H19A,H19B,H19C), C19B(H19D,H19E,H19F), C19C(H19G,H19H,
 H19I), C19D(H19J,H19K,H19L), C4S(H4SA,H4SB,H4SC), C4T(H4TA,H4TB,H4TC),
 C4U(H4UA,H4UB,H4UC), C4V(H4VA,H4VB,H4VC), C3AA(H3AA,H3AB,H3AC), C4W(H4WA,H4WB,
 H4WC)
;
_olex2_submission_special_instructions 'No special instructions were received'

loop_
_space_group_symop_operation_xyz
'x, y, z'
'-x+1/2, y+1/2, -z+1/2'
'-x, -y, -z'
'x-1/2, -y-1/2, z-1/2'

loop_
_atom_site_label
_atom_site_type_symbol
_atom_site_fract_x
_atom_site_fract_y
_atom_site_fract_z
_atom_site_U_iso_or_equiv
_atom_site_adp_type
_atom_site_occupancy
_atom_site_site_symmetry_order
_atom_site_calc_flag
_atom_site_refinement_flags_posn
_atom_site_refinement_flags_adp
_atom_site_refinement_flags_occupancy
_atom_site_disorder_assembly
_atom_site_disorder_group
S1 S 0.84894(11) 0.30903(7) 0.65859(5) 0.0409(4) Uani 1 1 d . . . . .
O1 O 0.9555(4) 0.3332(3) 0.65746(14) 0.0748(15) Uani 1 1 d . . . . .
O2 O 0.7733(4) 0.3574(2) 0.66909(14) 0.0762(15) Uani 1 1 d . . . . .
O3 O 0.8458(4) 0.2530(2) 0.68445(14) 0.0631(12) Uani 1 1 d . . . . .
C1 C 0.8078(5) 0.2826(3) 0.60923(18) 0.0521(16) Uani 1 1 d . . . . .
H1E H 0.807771 0.319020 0.590588 0.078 Uiso 1 1 calc GR . . . .
H1F H 0.736233 0.264589 0.608833 0.078 Uiso 1 1 calc GR . . . .
H1G H 0.856802 0.249527 0.600981 0.078 Uiso 1 1 calc GR . . . .
F1A F 1.2118(3) 0.4552(2) 0.67492(13) 0.0881(14) Uani 1 1 d . . . . .
F1B F 0.6905(5) 0.5533(2) 0.70709(14) 0.1114(18) Uani 1 1 d . . . . .
F1C F 0.6896(3) 0.2445(2) 0.79221(12) 0.0756(12) Uani 1 1 d . . . . .
F1D F 1.0736(4) 0.1554(3) 0.76935(15) 0.1101(9) Uani 1 1 d . U . . .
F2A F 1.3666(3) 0.51020(17) 0.63491(13) 0.0682(11) Uani 1 1 d . . . . .
F2B F 0.6083(4) 0.6636(2) 0.67432(14) 0.0899(14) Uani 1 1 d . . . . .
F2C F 0.4950(3) 0.2231(2) 0.81866(11) 0.0784(12) Uani 1 1 d . . . . .
F2D F 1.2252(4) 0.0608(3) 0.76949(15) 0.1101(9) Uani 1 1 d . U . . .
F3A F 1.3653(3) 0.49579(17) 0.55329(12) 0.0659(11) Uani 1 1 d . . . . .
F3B F 0.5349(3) 0.66672(17) 0.59506(14) 0.0767(12) Uani 1 1 d . . . . .
F3C F 0.3345(3) 0.1809(2) 0.76692(12) 0.0790(12) Uani 1 1 d . . . . .
F3D F 1.2653(4) 0.0015(3) 0.69931(15) 0.1101(9) Uani 1 1 d . U . . .
O1A O 0.9406(3) 0.45773(17) 0.53256(12) 0.0422(10) Uani 1 1 d . . . . .
O1B O 0.4835(3) 0.39063(17) 0.61105(11) 0.0400(9) Uani 1 1 d . . . . .
O1C O 0.6557(3) 0.09371(17) 0.66448(11) 0.0405(10) Uani 1 1 d . . . . .
O1D O 1.1263(3) 0.16838(17) 0.59597(12) 0.0425(10) Uani 1 1 d . . . . .
O2A O 0.7647(3) 0.48995(16) 0.54323(12) 0.0413(10) Uani 1 1 d . . . . .
O2B O 0.4532(3) 0.28893(17) 0.64237(11) 0.0410(10) Uani 1 1 d . . . . .
O2C O 0.8323(3) 0.06304(17) 0.65229(11) 0.0402(10) Uani 1 1 d . . . . .
O2D O 1.1531(3) 0.26977(17) 0.56505(12) 0.0397(9) Uani 1 1 d . . . . .
C1A C 1.1297(5) 0.4112(3) 0.61427(19) 0.0490(16) Uani 1 1 d . . . . .
H1A H 1.076941 0.391179 0.628694 0.059 Uiso 1 1 calc R . . . .
C1B C 0.6587(5) 0.4977(3) 0.6442(2) 0.0557(17) Uani 1 1 d . . . . .
H1B H 0.687953 0.459334 0.655937 0.067 Uiso 1 1 calc R . . . .
C1C C 0.6268(5) 0.2174(3) 0.72518(19) 0.0465(15) Uani 1 1 d . . . . .
H1C H 0.694685 0.225820 0.716167 0.056 Uiso 1 1 calc R . . . .
C1D C 1.0265(3) 0.1387(2) 0.69879(15) 0.0702(8) Uani 1 1 d . . . . .
H1D H 0.972419 0.170351 0.698810 0.084 Uiso 1 1 calc R . . . .
C2D C 1.0877(4) 0.1239(2) 0.73464(12) 0.0702(8) Uani 1 1 d G U . . .
C3D C 1.1676(3) 0.0771(2) 0.73461(12) 0.0702(8) Uani 1 1 d G U . . .
C4D C 1.1863(3) 0.0451(2) 0.69874(15) 0.0702(8) Uani 1 1 d G U . . .
C5D C 1.1252(4) 0.0600(2) 0.66289(12) 0.0702(8) Uani 1 1 d G . . . .
H5D H 1.137851 0.038361 0.638637 0.084 Uiso 1 1 calc R . . . .
C6D C 1.0452(3) 0.1068(2) 0.66292(12) 0.0702(8) Uani 1 1 d G . . . .
C2A C 1.2090(5) 0.4474(3) 0.6343(2) 0.0522(17) Uani 1 1 d . . . . .
C2B C 0.6530(6) 0.5537(4) 0.6674(2) 0.067(2) Uani 1 1 d . . . . .
C2C C 0.6092(5) 0.2249(3) 0.7653(2) 0.0513(16) Uani 1 1 d . . . . .
C3A C 1.2892(5) 0.4758(3) 0.6140(2) 0.0518(17) Uani 1 1 d . . . . .
C3B C 0.6120(5) 0.6101(3) 0.6510(2) 0.0597(19) Uani 1 1 d . . . . .
C3C C 0.5120(5) 0.2136(3) 0.77934(19) 0.0473(16) Uani 1 1 d . . . . .
C4A C 1.2864(4) 0.4685(3) 0.5727(2) 0.0444(15) Uani 1 1 d . . . . .
C4B C 0.5761(5) 0.6106(3) 0.6112(2) 0.0508(17) Uani 1 1 d . . . . .
C4C C 0.4295(5) 0.1926(3) 0.7520(2) 0.0535(17) Uani 1 1 d . . . . .
C5A C 1.2063(4) 0.4346(3) 0.55193(19) 0.0406(14) Uani 1 1 d . . . . .
H5A H 1.204240 0.431786 0.523422 0.049 Uiso 1 1 calc R . . . .
C5B C 0.5808(4) 0.5566(3) 0.58724(19) 0.0433(15) Uani 1 1 d . . . . .
H5B H 0.556655 0.558580 0.559526 0.052 Uiso 1 1 calc R . . . .
C5C C 0.4443(5) 0.1843(3) 0.71190(19) 0.0465(16) Uani 1 1 d . . . . .
H5C H 0.387377 0.169952 0.693793 0.056 Uiso 1 1 calc R . . . .
C6A C 1.1282(4) 0.4043(3) 0.57229(18) 0.0379(14) Uani 1 1 d . . . . .
C6B C 0.6210(4) 0.4992(3) 0.60384(18) 0.0366(14) Uani 1 1 d . . . . .
C6C C 0.5430(4) 0.1971(3) 0.69785(17) 0.0384(14) Uani 1 1 d . . . . .
C7A C 1.0455(4) 0.3640(3) 0.54940(17) 0.0353(13) Uani 1 1 d . . . . .
C7B C 0.6244(4) 0.4404(2) 0.57723(17) 0.0352(13) Uani 1 1 d . . . . .
C7C C 0.5565(4) 0.1923(3) 0.65368(17) 0.0374(14) Uani 1 1 d . . . . .
C7D C 0.9785(4) 0.1174(3) 0.62478(17) 0.0373(14) Uani 1 1 d . . . . .
C8A C 1.0602(4) 0.2971(3) 0.54613(17) 0.0358(13) Uani 1 1 d . . . . .
C8B C 0.6941(4) 0.4378(2) 0.54657(17) 0.0366(14) Uani 1 1 d . . . . .
C8C C 0.5107(4) 0.2384(3) 0.62668(17) 0.0365(14) Uani 1 1 d . . . . .
C8D C 0.8719(4) 0.0957(2) 0.61984(17) 0.0358(14) Uani 1 1 d . . . . .
C9A C 0.9896(4) 0.2588(3) 0.52207(17) 0.0363(14) Uani 1 1 d . . . . .
C9B C 0.6928(4) 0.3867(3) 0.51854(16) 0.0347(13) Uani 1 1 d . . . . .
C9C C 0.5169(4) 0.2333(3) 0.58490(17) 0.0359(14) Uani 1 1 d . . . . .
C9D C 0.8097(4) 0.1020(2) 0.58345(17) 0.0338(13) Uani 1 1 d . . . . .
C10A C 0.8987(4) 0.2875(3) 0.50321(16) 0.0364(13) Uani 1 1 d . . . . .
H10A H 0.849450 0.261536 0.487494 0.044 Uiso 1 1 calc R . . . .
C10B C 0.6168(4) 0.3388(3) 0.52194(16) 0.0340(13) Uani 1 1 d . . . . .
H10B H 0.612362 0.304933 0.502793 0.041 Uiso 1 1 calc R . . . .
C10C C 0.5753(4) 0.1816(3) 0.57040(18) 0.0366(13) Uani 1 1 d . . . . .
H10C H 0.581312 0.178238 0.542243 0.044 Uiso 1 1 calc R . . . .
C10D C 0.8573(4) 0.1305(2) 0.55110(17) 0.0356(13) Uani 1 1 d . . . . .
H10D H 0.816307 0.135369 0.526132 0.043 Uiso 1 1 calc R . . . .
C11A C 0.8779(4) 0.3535(3) 0.50678(17) 0.0353(13) Uani 1 1 d . . . . .
C11B C 0.5469(4) 0.3387(3) 0.55235(17) 0.0358(13) Uani 1 1 d . . . . .
C11C C 0.6250(4) 0.1351(3) 0.59594(17) 0.0360(14) Uani 1 1 d . . . . .
C11D C 0.9617(4) 0.1520(2) 0.55405(18) 0.0363(14) Uani 1 1 d . . . . .
C12A C 0.9527(4) 0.3908(3) 0.52963(17) 0.0372(14) Uani 1 1 d . . . . .
C12B C 0.5544(4) 0.3887(3) 0.58080(17) 0.0362(14) Uani 1 1 d . . . . .
C12C C 0.6131(4) 0.1411(3) 0.63763(18) 0.0373(14) Uani 1 1 d . . . . .
C12D C 1.0203(4) 0.1470(3) 0.59126(17) 0.0364(14) Uani 1 1 d . . . . .
C13A C 0.8712(4) 0.4808(3) 0.56061(18) 0.0431(15) Uani 1 1 d . . . . .
H13A H 0.898616 0.522200 0.571782 0.052 Uiso 1 1 calc R . . . .
H13B H 0.870381 0.449855 0.583167 0.052 Uiso 1 1 calc R . . . .
C13B C 0.5066(5) 0.3505(3) 0.64550(18) 0.0445(15) Uani 1 1 d . . . . .
H13C H 0.485432 0.373193 0.669715 0.053 Uiso 1 1 calc R . . . .
H13D H 0.584073 0.343193 0.649119 0.053 Uiso 1 1 calc R . . . .
C13C C 0.7665(4) 0.0999(3) 0.67696(17) 0.0389(14) Uani 1 1 d . . . . .
H13E H 0.779092 0.085579 0.705272 0.047 Uiso 1 1 calc R . . . .
H13F H 0.786882 0.145806 0.675778 0.047 Uiso 1 1 calc R . . . .
C13D C 1.1422(5) 0.2364(3) 0.60195(18) 0.0430(15) Uani 1 1 d . . . . .
H13G H 1.081256 0.254455 0.615033 0.052 Uiso 1 1 calc R . . . .
H13H H 1.206713 0.243355 0.620272 0.052 Uiso 1 1 calc R . . . .
C14A C 0.7762(4) 0.3851(3) 0.48713(18) 0.0423(13) Uani 1 1 d . U . . .
H14A H 0.794366 0.430789 0.481374 0.051 Uiso 1 1 calc R . . . .
C14B C 0.4650(4) 0.2841(3) 0.55669(17) 0.0369(13) Uani 1 1 d . . . . .
H14B H 0.406429 0.303319 0.571175 0.044 Uiso 1 1 calc R . . . .
C14C C 0.6930(4) 0.0808(3) 0.57961(17) 0.0374(14) Uani 1 1 d . . . . .
H14C H 0.686794 0.042600 0.597469 0.045 Uiso 1 1 calc R . . . .
C14D C 1.0098(5) 0.1861(3) 0.51808(17) 0.0385(14) Uani 1 1 d . . . . .
H14D H 1.088334 0.179931 0.522096 0.046 Uiso 1 1 calc R . . . .
C15A C 0.7345(6) 0.3546(4) 0.4465(2) 0.0724(9) Uani 1 1 d . U . . .
H15A H 0.717789 0.308845 0.451143 0.087 Uiso 1 1 calc R . . . .
H15B H 0.667696 0.376362 0.436825 0.087 Uiso 1 1 calc R . . . .
C15B C 0.4129(5) 0.2568(3) 0.51704(18) 0.0447(15) Uani 1 1 d . . . . .
H15C H 0.374471 0.216785 0.522779 0.054 Uiso 1 1 calc R . . . .
H15D H 0.468714 0.245698 0.499051 0.054 Uiso 1 1 calc R . . . .
C15C C 0.6520(5) 0.0605(3) 0.53638(19) 0.0501(16) Uani 1 1 d . . . . .
H15E H 0.575288 0.051093 0.536241 0.060 Uiso 1 1 calc R . . . .
H15F H 0.659948 0.097484 0.518197 0.060 Uiso 1 1 calc R . . . .
C15D C 0.9745(5) 0.1572(3) 0.47686(18) 0.0435(15) Uani 1 1 d . . . . .
H15G H 0.896060 0.157459 0.473318 0.052 Uiso 1 1 calc R . . . .
H15H H 1.000816 0.184757 0.455610 0.052 Uiso 1 1 calc R . . . .
C16A C 0.8121(6) 0.3587(4) 0.4136(2) 0.0724(9) Uani 1 1 d . . . . .
H16A H 0.874329 0.331274 0.421421 0.087 Uiso 1 1 calc R . . . .
H16B H 0.837329 0.403523 0.411844 0.087 Uiso 1 1 calc R . . . .
C16B C 0.3347(5) 0.3049(3) 0.49528(19) 0.0462(15) Uani 1 1 d . . . . .
H16C H 0.286633 0.321632 0.514853 0.055 Uiso 1 1 calc R . . . .
H16D H 0.375233 0.341663 0.485616 0.055 Uiso 1 1 calc R . . . .
C16C C 0.7060(6) 0.0025(3) 0.5190(2) 0.0618(19) Uani 1 1 d . . . . .
H16E H 0.688224 -0.036808 0.533808 0.074 Uiso 1 1 calc R . . . .
H16F H 0.783879 0.008283 0.522131 0.074 Uiso 1 1 calc R . . . .
C16D C 1.0135(6) 0.0885(3) 0.4712(2) 0.0611(19) Uani 1 1 d . . . . .
H16G H 0.988324 0.061236 0.492825 0.073 Uiso 1 1 calc R . . . .
H16H H 1.091978 0.088484 0.474379 0.073 Uiso 1 1 calc R . . . .
C17A C 0.7636(6) 0.3374(4) 0.3718(2) 0.0724(9) Uani 1 1 d . . . . .
H17A H 0.711673 0.370760 0.362287 0.087 Uiso 1 1 calc R . . . .
H17B H 0.821214 0.338504 0.353389 0.087 Uiso 1 1 calc R . . . .
C17B C 0.2688(5) 0.2759(3) 0.46000(19) 0.0546(17) Uani 1 1 d . . . . .
H17C H 0.233087 0.236879 0.469147 0.066 Uiso 1 1 calc R . . . .
H17D H 0.316331 0.262732 0.439293 0.066 Uiso 1 1 calc R . . . .
C17C C 0.6677(6) -0.0049(4) 0.4730(3) 0.080(2) Uani 1 1 d . . . . .
H17E H 0.589254 -0.004458 0.470483 0.096 Uiso 1 1 calc R . . . .
H17F H 0.691642 0.033487 0.458646 0.096 Uiso 1 1 calc R . . . .
C17D C 0.9775(6) 0.0578(3) 0.4302(2) 0.070(2) Uani 1 1 d . . . . .
H17G H 1.005358 0.013360 0.429820 0.084 Uiso 1 1 calc R . . . .
H17H H 0.899203 0.055164 0.427782 0.084 Uiso 1 1 calc R . . . .
C18A C 0.7100(6) 0.2742(4) 0.3663(2) 0.0724(9) Uani 1 1 d . . . . .
H18A H 0.651644 0.271230 0.384276 0.087 Uiso 1 1 calc R . . . .
H18B H 0.679134 0.270046 0.338132 0.087 Uiso 1 1 calc R . . . .
C18B C 0.1845(5) 0.3224(3) 0.4408(2) 0.0622(19) Uani 1 1 d . . . . .
H18C H 0.132498 0.331796 0.460656 0.075 Uiso 1 1 calc R . . . .
H18D H 0.219376 0.363327 0.434459 0.075 Uiso 1 1 calc R . . . .
C18C C 0.7030(8) -0.0621(4) 0.4521(3) 0.097(3) Uani 1 1 d . . . . .
H18E H 0.682209 -0.100985 0.466712 0.117 Uiso 1 1 calc R . . . .
H18F H 0.781304 -0.061640 0.452591 0.117 Uiso 1 1 calc R . . . .
C18D C 1.0133(7) 0.0940(4) 0.3936(2) 0.086(3) Uani 1 1 d . . . . .
H18G H 0.983509 0.072004 0.368885 0.103 Uiso 1 1 calc R . . . .
H18H H 0.983054 0.137904 0.393467 0.103 Uiso 1 1 calc R . . . .
C19A C 0.7853(6) 0.2225(4) 0.3754(2) 0.0724(9) Uani 1 1 d . . . . .
H19A H 0.761022 0.183617 0.360882 0.109 Uiso 1 1 calc GR . . . .
H19B H 0.790809 0.214045 0.404445 0.109 Uiso 1 1 calc GR . . . .
H19C H 0.854874 0.235072 0.367088 0.109 Uiso 1 1 calc GR . . . .
C19B C 0.1258(7) 0.2964(5) 0.4026(2) 0.095(3) Uani 1 1 d . . . . .
H19D H 0.174933 0.292928 0.381383 0.142 Uiso 1 1 calc GR . . . .
H19E H 0.067834 0.325605 0.393764 0.142 Uiso 1 1 calc GR . . . .
H19F H 0.096894 0.253811 0.407920 0.142 Uiso 1 1 calc GR . . . .
C19C C 0.6562(6) -0.0660(5) 0.4084(2) 0.090(3) Uani 1 1 d . . . . .
H19G H 0.675554 -0.027380 0.393839 0.135 Uiso 1 1 calc GR . . . .
H19H H 0.578807 -0.069132 0.407745 0.135 Uiso 1 1 calc GR . . . .
H19I H 0.684127 -0.104088 0.395499 0.135 Uiso 1 1 calc GR . . . .
C19D C 1.1319(8) 0.0992(4) 0.3921(3) 0.104(3) Uani 1 1 d . . . . .
H19J H 1.147814 0.118548 0.366438 0.156 Uiso 1 1 calc GR . . . .
H19K H 1.163625 0.056304 0.394500 0.156 Uiso 1 1 calc GR . . . .
H19L H 1.161275 0.126264 0.414371 0.156 Uiso 1 1 calc GR . . . .
N1 N 0.9409(4) 0.4052(3) 0.78029(16) 0.0576(15) Uani 1 1 d . . . . .
C1S C 0.9620(6) 0.4711(3) 0.7620(2) 0.070(2) Uani 1 1 d . . . . .
H1SA H 0.914525 0.502805 0.773474 0.083 Uiso 1 1 calc R . . . .
H1SB H 1.035719 0.483743 0.770670 0.083 Uiso 1 1 calc R . . . .
C1T C 0.8255(6) 0.3845(4) 0.7693(3) 0.0774(11) Uani 1 1 d . . . . .
H1TA H 0.816528 0.376556 0.739881 0.093 Uiso 1 1 calc R . . . .
H1TB H 0.813374 0.343113 0.782866 0.093 Uiso 1 1 calc R . . . .
C1U C 1.0109(5) 0.3533(4) 0.7625(2) 0.0742(16) Uani 0.465(15) 1 d D . P A 1
H1UA H 1.002877 0.313339 0.778120 0.089 Uiso 0.465(15) 1 calc R . P A 1
H1UB H 0.981176 0.344674 0.734653 0.089 Uiso 0.465(15) 1 calc R . P A 1
C1V C 0.9647(8) 0.4129(5) 0.8252(3) 0.106(2) Uani 0.547(10) 1 d D . P A 1
H1VA H 1.041640 0.421880 0.829406 0.128 Uiso 0.547(10) 1 calc R . P A 1
H1VB H 0.928243 0.452744 0.832600 0.128 Uiso 0.547(10) 1 calc R . P A 1
C2S C 0.9475(6) 0.4763(3) 0.7169(2) 0.066(2) Uani 1 1 d . . . . .
H2SA H 0.872745 0.467147 0.707675 0.079 Uiso 1 1 calc R . . . .
H2SB H 0.992653 0.444059 0.704708 0.079 Uiso 1 1 calc R . . . .
C2T C 0.7398(6) 0.4317(4) 0.7800(3) 0.0774(11) Uani 1 1 d . . . . .
H2TA H 0.749892 0.473461 0.766599 0.093 Uiso 1 1 calc R . . . .
H2TB H 0.745200 0.439016 0.809505 0.093 Uiso 1 1 calc R . . . .
C2U C 1.1306(12) 0.3659(13) 0.7611(7) 0.0742(16) Uani 0.465(15) 1 d D . P A 1
H2UA H 1.166958 0.358958 0.788175 0.089 Uiso 0.465(15) 1 calc R . P A 1
H2UB H 1.141942 0.411124 0.753329 0.089 Uiso 0.465(15) 1 calc R . P A 1
C2V C 0.9420(18) 0.3647(9) 0.8560(4) 0.106(2) Uani 0.547(10) 1 d D . P A 1
H2VA H 0.976656 0.323113 0.851010 0.128 Uiso 0.547(10) 1 calc R . P A 1
H2VB H 0.864783 0.357699 0.856628 0.128 Uiso 0.547(10) 1 calc R . P A 1
C3S C 0.9773(7) 0.5441(4) 0.7031(3) 0.095(3) Uani 1 1 d . . . . .
H3SA H 0.932087 0.575927 0.715668 0.113 Uiso 1 1 calc R . . . .
H3SB H 1.051779 0.552984 0.712893 0.113 Uiso 1 1 calc R . . . .
C3T C 0.6300(6) 0.4043(4) 0.7664(3) 0.0774(11) Uani 1 1 d . . . . .
H3TA H 0.629277 0.390355 0.737946 0.093 Uiso 1 1 calc R . . . .
H3TB H 0.616208 0.366034 0.782883 0.093 Uiso 1 1 calc R . . . .
C3U C 1.1809(12) 0.3191(10) 0.7294(7) 0.0742(16) Uani 0.465(15) 1 d D . P A 1
H3UA H 1.171903 0.274078 0.738099 0.089 Uiso 0.465(15) 1 calc R . P A 1
H3UB H 1.140977 0.324349 0.702828 0.089 Uiso 0.465(15) 1 calc R . P A 1
C3V C 0.9895(16) 0.3956(9) 0.8957(4) 0.106(2) Uani 0.547(10) 1 d D . P A 1
H3VA H 1.061424 0.412402 0.892354 0.128 Uiso 0.547(10) 1 calc R . P A 1
H3VB H 0.944349 0.431535 0.903615 0.128 Uiso 0.547(10) 1 calc R . P A 1
C4S C 0.9654(9) 0.5532(4) 0.6584(3) 0.112(3) Uani 1 1 d . . . . .
H4SA H 1.005544 0.519821 0.645473 0.168 Uiso 1 1 calc GR . . . .
H4SB H 0.992475 0.595606 0.651620 0.168 Uiso 1 1 calc GR . . . .
H4SC H 0.890325 0.550027 0.648793 0.168 Uiso 1 1 calc GR . . . .
C4T C 0.5422(6) 0.4538(4) 0.7704(3) 0.0774(11) Uani 1 1 d . . . . .
H4TA H 0.551417 0.489679 0.751968 0.116 Uiso 1 1 calc GR . . . .
H4TB H 0.545842 0.469883 0.798166 0.116 Uiso 1 1 calc GR . . . .
H4TC H 0.473045 0.433644 0.763764 0.116 Uiso 1 1 calc GR . . . .
C4U C 1.2953(12) 0.3307(9) 0.7248(7) 0.0742(16) Uani 0.465(15) 1 d D . P A 1
H4UA H 1.313264 0.314344 0.698615 0.111 Uiso 0.465(15) 1 calc GR . P A 1
H4UB H 1.338162 0.308567 0.746340 0.111 Uiso 0.465(15) 1 calc GR . P A 1
H4UC H 1.309760 0.376991 0.726346 0.111 Uiso 0.465(15) 1 calc GR . P A 1
C4V C 0.9941(15) 0.3444(9) 0.9267(5) 0.106(2) Uani 0.547(10) 1 d D . P A 1
H4VA H 0.927245 0.320475 0.924729 0.160 Uiso 0.547(10) 1 calc GR . P A 1
H4VB H 1.005351 0.363908 0.953514 0.160 Uiso 0.547(10) 1 calc GR . P A 1
H4VC H 1.052719 0.315125 0.922449 0.160 Uiso 0.547(10) 1 calc GR . P A 1
C0AA C 1.0109(5) 0.3533(4) 0.7625(2) 0.0742(16) Uani 0.535(15) 1 d D . P A 2
H0AA H 0.994018 0.310939 0.773932 0.089 Uiso 0.535(15) 1 calc R . P A 2
H0AB H 0.994154 0.351254 0.733017 0.089 Uiso 0.535(15) 1 calc R . P A 2
C1AA C 1.1289(11) 0.3669(11) 0.7714(6) 0.0742(16) Uani 0.535(15) 1 d D . P A 2
H1AA H 1.147348 0.365976 0.800853 0.089 Uiso 0.535(15) 1 calc R . P A 2
H1AB H 1.145858 0.410089 0.761315 0.089 Uiso 0.535(15) 1 calc R . P A 2
C2AA C 1.1940(11) 0.3154(8) 0.7506(6) 0.0742(16) Uani 0.535(15) 1 d D . P A 2
H2AA H 1.194516 0.274531 0.765879 0.089 Uiso 0.535(15) 1 calc R . P A 2
H2AB H 1.162586 0.307297 0.722915 0.089 Uiso 0.535(15) 1 calc R . P A 2
C3AA C 1.3069(10) 0.3414(8) 0.7497(6) 0.0742(16) Uani 0.535(15) 1 d D . P A 2
H3AA H 1.306027 0.379761 0.732607 0.111 Uiso 0.535(15) 1 calc GR . P A 2
H3AB H 1.351963 0.308477 0.738797 0.111 Uiso 0.535(15) 1 calc GR . P A 2
H3AC H 1.334883 0.352601 0.777083 0.111 Uiso 0.535(15) 1 calc GR . P A 2
C1W C 0.9647(8) 0.4129(5) 0.8252(3) 0.106(2) Uani 0.453(10) 1 d D . P A 2
H1WA H 0.914097 0.443826 0.835571 0.128 Uiso 0.453(10) 1 calc R . P A 2
H1WB H 1.037046 0.430593 0.830735 0.128 Uiso 0.453(10) 1 calc R . P A 2
C2W C 0.957(2) 0.3463(9) 0.8481(5) 0.106(2) Uani 0.453(10) 1 d D . P A 2
H2WA H 0.994950 0.313615 0.833318 0.128 Uiso 0.453(10) 1 calc R . P A 2
H2WB H 0.881008 0.333434 0.846269 0.128 Uiso 0.453(10) 1 calc R . P A 2
C3W C 0.9999(17) 0.3427(13) 0.8942(5) 0.106(2) Uani 0.453(10) 1 d D . P A 2
H3WA H 0.997381 0.297579 0.903573 0.128 Uiso 0.453(10) 1 calc R . P A 2
H3WB H 1.074788 0.356879 0.897036 0.128 Uiso 0.453(10) 1 calc R . P A 2
C4W C 0.9355(17) 0.3845(12) 0.9205(6) 0.106(2) Uani 0.453(10) 1 d D . P A 2
H4WA H 0.963008 0.428512 0.920687 0.160 Uiso 0.453(10) 1 calc GR . P A 2
H4WB H 0.940835 0.367473 0.948002 0.160 Uiso 0.453(10) 1 calc GR . P A 2
H4WC H 0.861193 0.384415 0.909708 0.160 Uiso 0.453(10) 1 calc GR . P A 2

loop_
_atom_site_aniso_label
_atom_site_aniso_U_11
_atom_site_aniso_U_22
_atom_site_aniso_U_33
_atom_site_aniso_U_23
_atom_site_aniso_U_13
_atom_site_aniso_U_12
S1 0.0393(9) 0.0402(8) 0.0433(9) -0.0036(7) 0.0038(6) -0.0021(6)
O1 0.057(3) 0.105(4) 0.063(3) -0.015(3) 0.011(2) -0.040(3)
O2 0.082(4) 0.077(3) 0.066(3) -0.032(3) -0.016(3) 0.034(3)
O3 0.072(3) 0.053(3) 0.064(3) 0.014(2) 0.002(2) -0.006(2)
C1 0.062(4) 0.050(4) 0.044(4) -0.007(3) 0.006(3) -0.001(3)
F1A 0.090(3) 0.118(4) 0.056(3) -0.026(3) 0.004(2) -0.032(3)
F1B 0.174(5) 0.097(4) 0.059(3) -0.032(3) -0.018(3) 0.031(3)
F1C 0.071(3) 0.098(3) 0.056(3) -0.006(2) -0.008(2) -0.014(2)
F1D 0.098(2) 0.132(2) 0.0934(19) 0.0184(16) -0.0324(15) 0.0164(16)
F2A 0.045(2) 0.060(2) 0.097(3) -0.022(2) -0.008(2) -0.0104(18)
F2B 0.110(4) 0.063(3) 0.099(3) -0.038(2) 0.021(3) 0.000(2)
F2C 0.085(3) 0.110(3) 0.041(3) 0.007(2) 0.015(2) 0.009(2)
F2D 0.098(2) 0.132(2) 0.0934(19) 0.0184(16) -0.0324(15) 0.0164(16)
F3A 0.043(2) 0.067(2) 0.088(3) 0.020(2) 0.0061(19) -0.0135(18)
F3B 0.086(3) 0.034(2) 0.110(3) 0.002(2) 0.009(2) 0.0112(19)
F3C 0.057(3) 0.118(3) 0.065(3) 0.013(2) 0.025(2) -0.008(2)
F3D 0.098(2) 0.132(2) 0.0934(19) 0.0184(16) -0.0324(15) 0.0164(16)
O1A 0.038(2) 0.030(2) 0.060(3) 0.0048(19) 0.0101(19) -0.0005(16)
O1B 0.039(2) 0.039(2) 0.043(3) 0.0028(19) 0.0092(18) 0.0063(17)
O1C 0.038(2) 0.039(2) 0.045(3) 0.0097(19) 0.0062(18) -0.0031(17)
O1D 0.034(2) 0.038(2) 0.056(3) 0.0061(19) 0.0057(18) 0.0020(17)
O2A 0.039(2) 0.030(2) 0.056(3) 0.0062(18) 0.0087(19) 0.0012(17)
O2B 0.044(2) 0.040(2) 0.040(2) 0.0029(18) 0.0113(18) 0.0063(18)
O2C 0.041(2) 0.035(2) 0.045(3) 0.0115(19) 0.0088(18) 0.0016(17)
O2D 0.033(2) 0.037(2) 0.049(3) 0.0064(19) 0.0054(18) 0.0020(17)
C1A 0.048(4) 0.052(4) 0.048(5) -0.006(3) 0.009(3) -0.013(3)
C1B 0.068(5) 0.045(4) 0.053(5) -0.003(3) 0.002(3) 0.014(3)
C1C 0.045(4) 0.052(4) 0.043(4) 0.000(3) 0.004(3) -0.004(3)
C1D 0.0518(17) 0.081(2) 0.0753(18) 0.0308(15) -0.0131(14) -0.0119(12)
C2D 0.0518(17) 0.081(2) 0.0753(18) 0.0308(15) -0.0131(14) -0.0119(12)
C3D 0.0518(17) 0.081(2) 0.0753(18) 0.0308(15) -0.0131(14) -0.0119(12)
C4D 0.0518(17) 0.081(2) 0.0753(18) 0.0308(15) -0.0131(14) -0.0119(12)
C5D 0.0518(17) 0.081(2) 0.0753(18) 0.0308(15) -0.0131(14) -0.0119(12)
C6D 0.0518(17) 0.081(2) 0.0753(18) 0.0308(15) -0.0131(14) -0.0119(12)
C2A 0.062(5) 0.051(4) 0.044(4) -0.008(3) 0.005(3) -0.001(3)
C2B 0.083(5) 0.065(5) 0.052(5) -0.020(4) -0.004(4) 0.000(4)
C2C 0.053(4) 0.055(4) 0.044(4) -0.001(3) -0.006(3) 0.002(3)
C3A 0.039(4) 0.033(3) 0.082(6) -0.005(3) -0.003(3) -0.004(3)
C3B 0.061(5) 0.041(4) 0.079(6) -0.025(4) 0.016(4) 0.001(3)
C3C 0.055(4) 0.054(4) 0.034(4) 0.010(3) 0.010(3) 0.006(3)
C4A 0.026(3) 0.042(4) 0.066(5) 0.012(3) 0.007(3) -0.003(3)
C4B 0.047(4) 0.031(4) 0.076(5) -0.007(3) 0.015(3) 0.002(3)
C4C 0.045(4) 0.063(4) 0.054(5) 0.014(4) 0.017(3) 0.006(3)
C5A 0.039(4) 0.037(3) 0.046(4) 0.010(3) 0.005(3) 0.004(3)
C5B 0.040(4) 0.038(3) 0.051(4) 0.000(3) 0.004(3) -0.004(3)
C5C 0.046(4) 0.052(4) 0.043(4) 0.006(3) 0.005(3) -0.004(3)
C6A 0.033(3) 0.031(3) 0.051(4) -0.001(3) 0.010(3) -0.003(2)
C6B 0.033(3) 0.036(3) 0.042(4) -0.002(3) 0.006(3) -0.004(2)
C6C 0.040(4) 0.035(3) 0.040(4) 0.006(3) 0.004(3) 0.005(3)
C7A 0.033(3) 0.036(3) 0.037(4) 0.000(3) 0.008(3) -0.006(2)
C7B 0.037(3) 0.029(3) 0.039(4) 0.007(3) -0.001(3) 0.002(2)
C7C 0.035(3) 0.040(3) 0.038(4) 0.006(3) 0.004(3) -0.002(3)
C7D 0.035(3) 0.032(3) 0.045(4) 0.003(3) 0.004(3) 0.005(2)
C8A 0.032(3) 0.039(3) 0.038(4) 0.003(3) 0.010(3) 0.001(3)
C8B 0.034(3) 0.030(3) 0.045(4) 0.006(3) 0.001(3) -0.001(2)
C8C 0.031(3) 0.039(3) 0.040(4) 0.001(3) 0.009(3) -0.003(2)
C8D 0.038(4) 0.028(3) 0.042(4) 0.002(3) 0.004(3) 0.004(2)
C9A 0.038(3) 0.032(3) 0.041(4) -0.002(3) 0.011(3) 0.004(3)
C9B 0.034(3) 0.035(3) 0.034(3) 0.005(3) -0.004(2) 0.006(2)
C9C 0.028(3) 0.037(3) 0.043(4) 0.007(3) 0.001(2) -0.004(2)
C9D 0.034(3) 0.030(3) 0.038(4) 0.002(3) 0.001(3) 0.004(2)
C10A 0.040(3) 0.035(3) 0.035(4) -0.004(3) 0.006(3) -0.003(3)
C10B 0.036(3) 0.032(3) 0.033(3) 0.002(3) -0.003(2) 0.002(2)
C10C 0.034(3) 0.038(3) 0.038(4) 0.001(3) 0.004(3) -0.002(3)
C10D 0.041(4) 0.032(3) 0.034(3) -0.006(3) -0.001(3) 0.005(3)
C11A 0.033(3) 0.034(3) 0.039(4) 0.006(3) 0.006(3) -0.001(2)
C11B 0.033(3) 0.036(3) 0.039(4) 0.001(3) 0.000(3) 0.002(2)
C11C 0.034(3) 0.031(3) 0.043(4) -0.005(3) 0.004(3) -0.003(2)
C11D 0.034(3) 0.027(3) 0.048(4) -0.006(3) 0.004(3) 0.002(2)
C12A 0.034(3) 0.030(3) 0.049(4) 0.010(3) 0.015(3) -0.004(3)
C12B 0.031(3) 0.037(3) 0.042(4) 0.007(3) 0.005(3) 0.009(2)
C12C 0.032(3) 0.034(3) 0.046(4) 0.007(3) 0.002(3) -0.005(2)
C12D 0.029(3) 0.036(3) 0.044(4) -0.003(3) 0.000(3) 0.004(2)
C13A 0.041(4) 0.035(3) 0.053(4) -0.001(3) 0.004(3) -0.001(3)
C13B 0.046(4) 0.044(4) 0.044(4) -0.002(3) 0.009(3) 0.004(3)
C13C 0.040(4) 0.039(3) 0.038(4) 0.002(3) 0.005(3) 0.004(3)
C13D 0.037(3) 0.043(4) 0.047(4) 0.003(3) -0.002(3) -0.002(3)
C14A 0.045(3) 0.036(3) 0.048(3) 0.006(2) 0.014(3) 0.000(2)
C14B 0.036(3) 0.037(3) 0.038(4) -0.001(3) 0.003(3) 0.001(2)
C14C 0.034(3) 0.031(3) 0.047(4) -0.002(3) 0.000(3) -0.001(2)
C14D 0.041(3) 0.037(3) 0.038(4) -0.002(3) 0.009(3) 0.007(3)
C15A 0.080(2) 0.081(2) 0.057(2) -0.0003(18) 0.0111(17) 0.0038(17)
C15B 0.040(4) 0.048(4) 0.045(4) 0.002(3) -0.002(3) -0.002(3)
C15C 0.044(4) 0.056(4) 0.050(4) -0.017(3) 0.000(3) -0.013(3)
C15D 0.043(4) 0.042(3) 0.046(4) -0.002(3) 0.010(3) 0.005(3)
C16A 0.080(2) 0.081(2) 0.057(2) -0.0003(18) 0.0111(17) 0.0038(17)
C16B 0.042(4) 0.045(4) 0.050(4) 0.006(3) -0.006(3) -0.003(3)
C16C 0.069(5) 0.047(4) 0.070(5) -0.022(4) 0.008(4) -0.009(3)
C16D 0.085(5) 0.044(4) 0.056(5) -0.013(3) 0.015(4) 0.009(3)
C17A 0.080(2) 0.081(2) 0.057(2) -0.0003(18) 0.0111(17) 0.0038(17)
C17B 0.051(4) 0.063(4) 0.048(4) 0.004(3) -0.004(3) -0.001(3)
C17C 0.048(5) 0.083(6) 0.107(7) -0.039(5) -0.003(4) -0.008(4)
C17D 0.098(6) 0.061(5) 0.053(5) -0.017(4) 0.016(4) 0.001(4)
C18A 0.080(2) 0.081(2) 0.057(2) -0.0003(18) 0.0111(17) 0.0038(17)
C18B 0.060(5) 0.070(5) 0.055(5) 0.013(4) -0.003(3) 0.000(4)
C18C 0.115(7) 0.075(6) 0.103(8) -0.022(5) 0.013(6) 0.002(5)
C18D 0.122(8) 0.073(5) 0.062(6) -0.025(4) 0.006(5) 0.001(5)
C19A 0.080(2) 0.081(2) 0.057(2) -0.0003(18) 0.0111(17) 0.0038(17)
C19B 0.089(6) 0.121(8) 0.069(6) 0.019(5) -0.029(5) -0.011(5)
C19C 0.070(6) 0.130(8) 0.072(6) -0.040(5) 0.009(4) -0.009(5)
C19D 0.126(9) 0.095(7) 0.097(7) -0.017(5) 0.046(6) -0.002(6)
N1 0.050(3) 0.071(4) 0.051(4) -0.019(3) -0.002(3) -0.001(3)
C1S 0.070(5) 0.058(5) 0.081(6) -0.032(4) 0.007(4) -0.007(4)
C1T 0.063(3) 0.076(3) 0.094(3) -0.021(2) 0.008(2) -0.0002(19)
C1U 0.060(3) 0.086(3) 0.076(5) -0.013(3) 0.005(3) 0.006(2)
C1V 0.111(5) 0.146(6) 0.062(4) -0.023(4) 0.005(3) 0.017(4)
C2S 0.080(5) 0.044(4) 0.073(6) -0.017(4) 0.011(4) -0.004(4)
C2T 0.063(3) 0.076(3) 0.094(3) -0.021(2) 0.008(2) -0.0002(19)
C2U 0.060(3) 0.086(3) 0.076(5) -0.013(3) 0.005(3) 0.006(2)
C2V 0.111(5) 0.146(6) 0.062(4) -0.023(4) 0.005(3) 0.017(4)
C3S 0.102(7) 0.052(5) 0.130(9) -0.003(5) 0.014(6) -0.013(4)
C3T 0.063(3) 0.076(3) 0.094(3) -0.021(2) 0.008(2) -0.0002(19)
C3U 0.060(3) 0.086(3) 0.076(5) -0.013(3) 0.005(3) 0.006(2)
C3V 0.111(5) 0.146(6) 0.062(4) -0.023(4) 0.005(3) 0.017(4)
C4S 0.149(9) 0.075(6) 0.113(9) 0.025(6) 0.026(7) -0.011(6)
C4T 0.063(3) 0.076(3) 0.094(3) -0.021(2) 0.008(2) -0.0002(19)
C4U 0.060(3) 0.086(3) 0.076(5) -0.013(3) 0.005(3) 0.006(2)
C4V 0.111(5) 0.146(6) 0.062(4) -0.023(4) 0.005(3) 0.017(4)
C0AA 0.060(3) 0.086(3) 0.076(5) -0.013(3) 0.005(3) 0.006(2)
C1AA 0.060(3) 0.086(3) 0.076(5) -0.013(3) 0.005(3) 0.006(2)
C2AA 0.060(3) 0.086(3) 0.076(5) -0.013(3) 0.005(3) 0.006(2)
C3AA 0.060(3) 0.086(3) 0.076(5) -0.013(3) 0.005(3) 0.006(2)
C1W 0.111(5) 0.146(6) 0.062(4) -0.023(4) 0.005(3) 0.017(4)
C2W 0.111(5) 0.146(6) 0.062(4) -0.023(4) 0.005(3) 0.017(4)
C3W 0.111(5) 0.146(6) 0.062(4) -0.023(4) 0.005(3) 0.017(4)
C4W 0.111(5) 0.146(6) 0.062(4) -0.023(4) 0.005(3) 0.017(4)

loop_
_atom_type_symbol
_atom_type_description
_atom_type_scat_dispersion_real
_atom_type_scat_dispersion_imag
_atom_type_scat_source
C C 0.0181 0.0091 'International Tables Vol C Tables 4.2.6.8 and 6.1.1.4'
H H 0.0000 0.0000 'International Tables Vol C Tables 4.2.6.8 and 6.1.1.4'
F F 0.0727 0.0534 'International Tables Vol C Tables 4.2.6.8 and 6.1.1.4'
N N 0.0311 0.0180 'International Tables Vol C Tables 4.2.6.8 and 6.1.1.4'
O O 0.0492 0.0322 'International Tables Vol C Tables 4.2.6.8 and 6.1.1.4'
S S 0.3331 0.5567 'International Tables Vol C Tables 4.2.6.8 and 6.1.1.4'

loop_
_geom_angle_atom_site_label_1
_geom_angle_atom_site_label_2
_geom_angle_atom_site_label_3
_geom_angle
_geom_angle_site_symmetry_1
_geom_angle_site_symmetry_3
_geom_angle_publ_flag
O1 S1 O2 113.6(3) . . ?
O1 S1 O3 111.5(3) . . ?
O1 S1 C1 106.8(3) . . ?
O2 S1 O3 111.4(3) . . ?
O2 S1 C1 106.8(3) . . ?
O3 S1 C1 106.3(3) . . ?
C12A O1A C13A 117.3(4) . . ?
C12B O1B C13B 117.3(4) . . ?
C12C O1C C13C 115.9(4) . . ?
C12D O1D C13D 116.5(4) . . ?
C8B O2A C13A 116.4(4) . . ?
C8C O2B C13B 115.9(4) . . ?
C8D O2C C13C 116.1(4) . . ?
C8A O2D C13D 116.5(4) . . ?
C2A C1A C6A 119.1(6) . . ?
C6B C1B C2B 119.0(6) . . ?
C2C C1C C6C 119.3(6) . . ?
C2D C1D C6D 120.0 . . ?
F1D C2D C1D 121.2(4) . . ?
F1D C2D C3D 118.7(4) . . ?
C3D C2D C1D 120.0 . . ?
F2D C3D C2D 120.5(4) . . ?
F2D C3D C4D 119.5(4) . . ?
C2D C3D C4D 120.0 . . ?
F3D C4D C3D 118.8(4) . . ?
F3D C4D C5D 121.1(4) . . ?
C3D C4D C5D 120.0 . . ?
C6D C5D C4D 120.0 . . ?
C1D C6D C7D 122.3(4) . . ?
C5D C6D C1D 120.0 . . ?
C5D C6D C7D 117.6(4) . . ?
F1A C2A C1A 120.4(6) . . ?
F1A C2A C3A 118.1(6) . . ?
C1A C2A C3A 121.6(6) . . ?
F1B C2B C1B 119.9(7) . . ?
F1B C2B C3B 118.5(6) . . ?
C3B C2B C1B 121.6(7) . . ?
F1C C2C C1C 120.0(6) . . ?
F1C C2C C3C 118.0(6) . . ?
C3C C2C C1C 122.0(6) . . ?
F2A C3A C2A 119.7(6) . . ?
F2A C3A C4A 121.9(6) . . ?
C4A C3A C2A 118.4(6) . . ?
F2B C3B C2B 120.0(7) . . ?
F2B C3B C4B 121.6(7) . . ?
C4B C3B C2B 118.4(6) . . ?
F2C C3C C2C 121.3(6) . . ?
F2C C3C C4C 120.3(5) . . ?
C2C C3C C4C 118.4(6) . . ?
F3A C4A C3A 117.9(6) . . ?
F3A C4A C5A 121.0(6) . . ?
C5A C4A C3A 121.1(5) . . ?
F3B C4B C5B 120.0(7) . . ?
C3B C4B F3B 118.2(6) . . ?
C3B C4B C5B 121.8(6) . . ?
F3C C4C C3C 117.0(6) . . ?
F3C C4C C5C 121.7(6) . . ?
C5C C4C C3C 121.2(6) . . ?
C4A C5A C6A 120.7(6) . . ?
C4B C5B C6B 119.9(6) . . ?
C4C C5C C6C 119.9(6) . . ?
C1A C6A C7A 121.0(5) . . ?
C5A C6A C1A 119.1(5) . . ?
C5A C6A C7A 119.9(5) . . ?
C1B C6B C5B 119.2(5) . . ?
C1B C6B C7B 121.7(5) . . ?
C5B C6B C7B 119.1(5) . . ?
C1C C6C C7C 121.1(5) . . ?
C5C C6C C1C 119.3(6) . . ?
C5C C6C C7C 119.5(5) . . ?
C8A C7A C6A 120.0(5) . . ?
C8A C7A C12A 117.6(5) . . ?
C12A C7A C6A 122.4(5) . . ?
C8B C7B C6B 120.4(5) . . ?
C8B C7B C12B 118.1(5) . . ?
C12B C7B C6B 121.4(5) . . ?
C8C C7C C6C 120.6(5) . . ?
C8C C7C C12C 117.9(5) . . ?
C12C C7C C6C 121.5(5) . . ?
C8D C7D C6D 121.5(5) . . ?
C12D C7D C6D 121.2(5) . . ?
C12D C7D C8D 117.3(5) . . ?
O2D C8A C7A 118.3(5) . . ?
C9A C8A O2D 119.9(5) . . ?
C9A C8A C7A 121.6(5) . . ?
C7B C8B O2A 117.8(5) . . ?
C7B C8B C9B 122.3(5) . . ?
C9B C8B O2A 119.9(5) . . ?
O2B C8C C7C 118.1(5) . . ?
O2B C8C C9C 119.9(5) . . ?
C9C C8C C7C 121.9(5) . . ?
O2C C8D C7D 117.3(5) . . ?
C9D C8D O2C 120.1(5) . . ?
C9D C8D C7D 122.4(5) . . ?
C8A C9A C14D 120.3(5) . . ?
C10A C9A C8A 118.5(5) . . ?
C10A C9A C14D 121.1(5) . . ?
C8B C9B C14A 119.4(5) . . ?
C10B C9B C8B 117.0(5) . . ?
C10B C9B C14A 123.6(5) . . ?
C8C C9C C10C 118.0(5) . . ?
C8C C9C C14B 120.1(5) . . ?
C10C C9C C14B 121.9(5) . . ?
C8D C9D C10D 117.2(5) . . ?
C8D C9D C14C 121.1(5) . . ?
C10D C9D C14C 121.7(5) . . ?
C9A C10A C11A 122.1(5) . . ?
C9B C10B C11B 122.8(5) . . ?
C11C C10C C9C 122.6(5) . . ?
C11D C10D C9D 123.0(5) . . ?
C10A C11A C14A 122.4(5) . . ?
C12A C11A C10A 117.7(5) . . ?
C12A C11A C14A 120.0(5) . . ?
C10B C11B C12B 118.4(5) . . ?
C10B C11B C14B 122.4(5) . . ?
C12B C11B C14B 119.2(5) . . ?
C10C C11C C12C 117.1(5) . . ?
C10C C11C C14C 121.7(5) . . ?
C12C C11C C14C 121.1(5) . . ?
C10D C11D C12D 118.2(5) . . ?
C10D C11D C14D 121.3(5) . . ?
C12D C11D C14D 120.3(5) . . ?
O1A C12A C7A 116.7(5) . . ?
C11A C12A O1A 120.9(5) . . ?
C11A C12A C7A 122.3(5) . . ?
O1B C12B C7B 118.9(5) . . ?
O1B C12B C11B 119.6(5) . . ?
C11B C12B C7B 121.2(5) . . ?
O1C C12C C7C 117.9(5) . . ?
O1C C12C C11C 119.7(5) . . ?
C7C C12C C11C 122.4(5) . . ?
O1D C12D C7D 117.5(5) . . ?
C11D C12D O1D 120.5(5) . . ?
C11D C12D C7D 121.9(5) . . ?
O1A C13A O2A 113.0(5) . . ?
O1B C13B O2B 113.2(5) . . ?
O1C C13C O2C 112.6(4) . . ?
O2D C13D O1D 112.4(5) . . ?
C9B C14A C15A 113.4(5) . . ?
C11A C14A C9B 108.3(4) . . ?
C11A C14A C15A 114.3(5) . . ?
C9C C14B C11B 107.8(4) . . ?
C9C C14B C15B 114.0(5) . . ?
C15B C14B C11B 115.7(5) . . ?
C9D C14C C11C 108.7(4) . . ?
C9D C14C C15C 113.8(5) . . ?
C11C C14C C15C 111.9(5) . . ?
C9A C14D C11D 107.6(4) . . ?
C15D C14D C9A 115.1(5) . . ?
C15D C14D C11D 114.0(5) . . ?
C16A C15A C14A 114.2(6) . . ?
C14B C15B C16B 112.2(5) . . ?
C16C C15C C14C 116.2(5) . . ?
C16D C15D C14D 113.8(5) . . ?
C15A C16A C17A 113.6(6) . . ?
C17B C16B C15B 113.5(5) . . ?
C15C C16C C17C 109.5(6) . . ?
C15D C16D C17D 114.9(6) . . ?
C18A C17A C16A 120.7(6) . . ?
C16B C17B C18B 113.2(5) . . ?
C18C C17C C16C 117.3(7) . . ?
C18D C17D C16D 114.6(6) . . ?
C19A C18A C17A 110.1(7) . . ?
C19B C18B C17B 113.6(6) . . ?
C17C C18C C19C 112.6(8) . . ?
C19D C18D C17D 114.8(8) . . ?
C1S N1 C1T 110.3(6) . . ?
C1S N1 C1U 110.4(5) . . ?
C1S N1 C0AA 110.4(5) . . ?
C1T N1 C1U 106.0(5) . . ?
C1T N1 C0AA 106.0(5) . . ?
C1V N1 C1S 105.8(6) . . ?
C1V N1 C1T 112.1(6) . . ?
C1V N1 C1U 112.3(6) . . ?
C1W N1 C1S 105.8(6) . . ?
C1W N1 C1T 112.1(6) . . ?
C1W N1 C0AA 112.3(6) . . ?
C2S C1S N1 116.8(5) . . ?
C2T C1T N1 116.2(6) . . ?
C2U C1U N1 119.3(10) . . ?
C2V C1V N1 125.5(10) . . ?
C1S C2S C3S 110.6(6) . . ?
C1T C2T C3T 109.5(6) . . ?
C1U C2U C3U 111.2(13) . . ?
C1V C2V C3V 103.1(13) . . ?
C4S C3S C2S 113.9(7) . . ?
C4T C3T C2T 111.7(6) . . ?
C4U C3U C2U 114.3(14) . . ?
C4V C3V C2V 106.7(14) . . ?
C1AA C0AA N1 112.3(9) . . ?
C0AA C1AA C2AA 109.5(12) . . ?
C3AA C2AA C1AA 107.3(12) . . ?
N1 C1W C2W 111.6(10) . . ?
C1W C2W C3W 118.3(18) . . ?
C4W C3W C2W 111.7(17) . . ?

loop_
_geom_bond_atom_site_label_1
_geom_bond_atom_site_label_2
_geom_bond_distance
_geom_bond_site_symmetry_2
_geom_bond_publ_flag
S1 O1 1.429(4) . ?
S1 O2 1.437(4) . ?
S1 O3 1.438(4) . ?
S1 C1 1.754(6) . ?
F1A C2A 1.346(7) . ?
F1B C2B 1.354(8) . ?
F1C C2C 1.350(7) . ?
F1D C2D 1.340(6) . ?
F2A C3A 1.345(7) . ?
F2B C3B 1.347(7) . ?
F2C C3C 1.345(7) . ?
F2D C3D 1.350(5) . ?
F3A C4A 1.343(6) . ?
F3B C4B 1.356(7) . ?
F3C C4C 1.346(7) . ?
F3D C4D 1.336(6) . ?
O1A C12A 1.391(6) . ?
O1A C13A 1.403(6) . ?
O1B C12B 1.389(6) . ?
O1B C13B 1.415(7) . ?
O1C C12C 1.395(6) . ?
O1C C13C 1.421(6) . ?
O1D C12D 1.396(6) . ?
O1D C13D 1.427(7) . ?
O2A C8B 1.401(6) . ?
O2A C13A 1.422(7) . ?
O2B C8C 1.389(6) . ?
O2B C13B 1.434(7) . ?
O2C C8D 1.389(6) . ?
O2C C13C 1.424(6) . ?
O2D C8A 1.394(6) . ?
O2D C13D 1.413(7) . ?
C1A C2A 1.370(8) . ?
C1A C6A 1.390(8) . ?
C1B C2B 1.389(9) . ?
C1B C6B 1.378(8) . ?
C1C C2C 1.367(8) . ?
C1C C6C 1.391(8) . ?
C1D C2D 1.3900 . ?
C1D C6D 1.3900 . ?
C2D C3D 1.3900 . ?
C3D C4D 1.3900 . ?
C4D C5D 1.3900 . ?
C5D C6D 1.3900 . ?
C6D C7D 1.469(6) . ?
C2A C3A 1.382(9) . ?
C2B C3B 1.365(10) . ?
C2C C3C 1.358(8) . ?
C3A C4A 1.367(9) . ?
C3B C4B 1.354(9) . ?
C3C C4C 1.385(9) . ?
C4A C5A 1.361(8) . ?
C4B C5B 1.368(8) . ?
C4C C5C 1.361(8) . ?
C5A C6A 1.380(7) . ?
C5B C6B 1.382(8) . ?
C5C C6C 1.381(8) . ?
C6A C7A 1.486(8) . ?
C6B C7B 1.498(7) . ?
C6C C7C 1.483(8) . ?
C7A C8A 1.396(7) . ?
C7A C12A 1.399(8) . ?
C7B C8B 1.389(7) . ?
C7B C12B 1.391(7) . ?
C7C C8C 1.393(8) . ?
C7C C12C 1.398(8) . ?
C7D C8D 1.405(8) . ?
C7D C12D 1.401(7) . ?
C8A C9A 1.386(8) . ?
C8B C9B 1.400(8) . ?
C8C C9C 1.390(8) . ?
C8D C9D 1.383(8) . ?
C9A C10A 1.385(8) . ?
C9A C14D 1.525(7) . ?
C9B C10B 1.381(7) . ?
C9B C14A 1.530(7) . ?
C9C C10C 1.397(7) . ?
C9C C14B 1.512(7) . ?
C9D C10D 1.394(7) . ?
C9D C14C 1.521(7) . ?
C10A C11A 1.391(7) . ?
C10B C11B 1.383(7) . ?
C10C C11C 1.390(8) . ?
C10D C11D 1.377(7) . ?
C11A C12A 1.386(8) . ?
C11A C14A 1.527(8) . ?
C11B C12B 1.390(8) . ?
C11B C14B 1.537(7) . ?
C11C C12C 1.400(8) . ?
C11C C14C 1.529(7) . ?
C11D C12D 1.382(8) . ?
C11D C14D 1.542(8) . ?
C14A C15A 1.532(9) . ?
C14B C15B 1.521(8) . ?
C14C C15C 1.534(8) . ?
C14D C15D 1.517(8) . ?
C15A C16A 1.517(9) . ?
C15B C16B 1.531(8) . ?
C15C C16C 1.507(8) . ?
C15D C16D 1.514(8) . ?
C16A C17A 1.525(10) . ?
C16B C17B 1.495(8) . ?
C16C C17C 1.562(10) . ?
C16D C17D 1.525(9) . ?
C17A C18A 1.471(10) . ?
C17B C18B 1.524(9) . ?
C17C C18C 1.453(10) . ?
C17D C18D 1.518(10) . ?
C18A C19A 1.438(10) . ?
C18B C19B 1.506(10) . ?
C18C C19C 1.515(11) . ?
C18D C19D 1.495(12) . ?
N1 C1S 1.518(9) . ?
N1 C1T 1.524(9) . ?
N1 C1U 1.528(8) . ?
N1 C1V 1.496(10) . ?
N1 C0AA 1.528(8) . ?
N1 C1W 1.496(10) . ?
C1S C2S 1.485(10) . ?
C1T C2T 1.512(9) . ?
C1U C2U 1.528(16) . ?
C1V C2V 1.465(15) . ?
C2S C3S 1.525(10) . ?
C2T C3T 1.522(10) . ?
C2U C3U 1.587(16) . ?
C2V C3V 1.531(16) . ?
C3S C4S 1.481(11) . ?
C3T C4T 1.515(10) . ?
C3U C4U 1.473(15) . ?
C3V C4V 1.466(16) . ?
C0AA C1AA 1.510(15) . ?
C1AA C2AA 1.532(15) . ?
C2AA C3AA 1.515(14) . ?
C1W C2W 1.574(17) . ?
C2W C3W 1.574(17) . ?
C3W C4W 1.500(17) . ?

loop_
_geom_torsion_atom_site_label_1
_geom_torsion_atom_site_label_2
_geom_torsion_atom_site_label_3
_geom_torsion_atom_site_label_4
_geom_torsion
_geom_torsion_site_symmetry_1
_geom_torsion_site_symmetry_2
_geom_torsion_site_symmetry_3
_geom_torsion_site_symmetry_4
_geom_torsion_publ_flag
F1A C2A C3A F2A -0.2(9) . . . . ?
F1A C2A C3A C4A -179.5(6) . . . . ?
F1B C2B C3B F2B -0.9(10) . . . . ?
F1B C2B C3B C4B 178.9(6) . . . . ?
F1C C2C C3C F2C 1.6(9) . . . . ?
F1C C2C C3C C4C -179.1(6) . . . . ?
F1D C2D C3D F2D 4.2(5) . . . . ?
F1D C2D C3D C4D -177.9(5) . . . . ?
F2A C3A C4A F3A 1.4(8) . . . . ?
F2A C3A C4A C5A -178.7(5) . . . . ?
F2B C3B C4B F3B -0.7(9) . . . . ?
F2B C3B C4B C5B 179.3(5) . . . . ?
F2C C3C C4C F3C -1.6(9) . . . . ?
F2C C3C C4C C5C 178.2(6) . . . . ?
F2D C3D C4D F3D -3.7(5) . . . . ?
F2D C3D C4D C5D 177.9(5) . . . . ?
F3A C4A C5A C6A 177.1(5) . . . . ?
F3B C4B C5B C6B -178.8(5) . . . . ?
F3C C4C C5C C6C 179.7(5) . . . . ?
F3D C4D C5D C6D -178.4(5) . . . . ?
O2A C8B C9B C10B -176.0(5) . . . . ?
O2A C8B C9B C14A 6.0(7) . . . . ?
O2B C8C C9C C10C -179.9(5) . . . . ?
O2B C8C C9C C14B 2.4(7) . . . . ?
O2C C8D C9D C10D -174.8(4) . . . . ?
O2C C8D C9D C14C 7.5(7) . . . . ?
O2D C8A C9A C10A -179.1(4) . . . . ?
O2D C8A C9A C14D 3.4(7) . . . . ?
C1A C2A C3A F2A -179.0(6) . . . . ?
C1A C2A C3A C4A 1.8(9) . . . . ?
C1A C6A C7A C8A -84.4(7) . . . . ?
C1A C6A C7A C12A 97.3(7) . . . . ?
C1B C2B C3B F2B -179.6(6) . . . . ?
C1B C2B C3B C4B 0.2(11) . . . . ?
C1B C6B C7B C8B -109.9(7) . . . . ?
C1B C6B C7B C12B 73.8(7) . . . . ?
C1C C2C C3C F2C -177.9(6) . . . . ?
C1C C2C C3C C4C 1.4(10) . . . . ?
C1C C6C C7C C8C -105.5(6) . . . . ?
C1C C6C C7C C12C 76.0(7) . . . . ?
C1D C2D C3D F2D -177.9(5) . . . . ?
C1D C2D C3D C4D 0.0 . . . . ?
C1D C6D C7D C8D -69.3(6) . . . . ?
C1D C6D C7D C12D 113.5(5) . . . . ?
C2D C1D C6D C5D 0.0 . . . . ?
C2D C1D C6D C7D 175.9(5) . . . . ?
C2D C3D C4D F3D 178.4(5) . . . . ?
C2D C3D C4D C5D 0.0 . . . . ?
C3D C4D C5D C6D 0.0 . . . . ?
C4D C5D C6D C1D 0.0 . . . . ?
C4D C5D C6D C7D -176.1(4) . . . . ?
C5D C6D C7D C8D 106.7(5) . . . . ?
C5D C6D C7D C12D -70.5(6) . . . . ?
C6D C1D C2D F1D 177.8(5) . . . . ?
C6D C1D C2D C3D 0.0 . . . . ?
C6D C7D C8D O2C -0.9(7) . . . . ?
C6D C7D C8D C9D -176.3(5) . . . . ?
C6D C7D C12D O1D -2.4(7) . . . . ?
C6D C7D C12D C11D 174.0(5) . . . . ?
C2A C1A C6A C5A -0.4(9) . . . . ?
C2A C1A C6A C7A 178.3(5) . . . . ?
C2A C3A C4A F3A -179.4(5) . . . . ?
C2A C3A C4A C5A 0.5(9) . . . . ?
C2B C1B C6B C5B 1.5(9) . . . . ?
C2B C1B C6B C7B -179.7(6) . . . . ?
C2B C3B C4B F3B 179.6(6) . . . . ?
C2B C3B C4B C5B -0.5(10) . . . . ?
C2C C1C C6C C5C -0.6(9) . . . . ?
C2C C1C C6C C7C 176.1(5) . . . . ?
C2C C3C C4C F3C 179.1(6) . . . . ?
C2C C3C C4C C5C -1.1(10) . . . . ?
C3A C4A C5A C6A -2.7(9) . . . . ?
C3B C4B C5B C6B 1.3(9) . . . . ?
C3C C4C C5C C6C 0.0(9) . . . . ?
C4A C5A C6A C1A 2.7(8) . . . . ?
C4A C5A C6A C7A -176.1(5) . . . . ?
C4B C5B C6B C1B -1.8(8) . . . . ?
C4B C5B C6B C7B 179.4(5) . . . . ?
C4C C5C C6C C1C 0.9(9) . . . . ?
C4C C5C C6C C7C -175.8(5) . . . . ?
C5A C6A C7A C8A 94.3(7) . . . . ?
C5A C6A C7A C12A -84.0(7) . . . . ?
C5B C6B C7B C8B 68.8(7) . . . . ?
C5B C6B C7B C12B -107.4(6) . . . . ?
C5C C6C C7C C8C 71.2(7) . . . . ?
C5C C6C C7C C12C -107.3(6) . . . . ?
C6A C1A C2A F1A 179.5(6) . . . . ?
C6A C1A C2A C3A -1.8(10) . . . . ?
C6A C7A C8A O2D 0.5(7) . . . . ?
C6A C7A C8A C9A -174.2(5) . . . . ?
C6A C7A C12A O1A -0.5(7) . . . . ?
C6A C7A C12A C11A 177.0(5) . . . . ?
C6B C1B C2B F1B -179.4(6) . . . . ?
C6B C1B C2B C3B -0.7(11) . . . . ?
C6B C7B C8B O2A 3.8(8) . . . . ?
C6B C7B C8B C9B -173.7(5) . . . . ?
C6B C7B C12B O1B -3.1(8) . . . . ?
C6B C7B C12B C11B 170.4(5) . . . . ?
C6C C1C C2C F1C 180.0(5) . . . . ?
C6C C1C C2C C3C -0.5(9) . . . . ?
C6C C7C C8C O2B 0.6(8) . . . . ?
C6C C7C C8C C9C -176.4(5) . . . . ?
C6C C7C C12C O1C 0.8(8) . . . . ?
C6C C7C C12C C11C 178.8(5) . . . . ?
C7A C8A C9A C10A -4.5(8) . . . . ?
C7A C8A C9A C14D 178.0(5) . . . . ?
C7B C8B C9B C10B 1.5(8) . . . . ?
C7B C8B C9B C14A -176.5(5) . . . . ?
C7C C8C C9C C10C -2.9(8) . . . . ?
C7C C8C C9C C14B 179.4(5) . . . . ?
C7D C8D C9D C10D 0.4(8) . . . . ?
C7D C8D C9D C14C -177.2(5) . . . . ?
C8A O2D C13D O1D 94.3(5) . . . . ?
C8A C7A C12A O1A -178.7(4) . . . . ?
C8A C7A C12A C11A -1.2(8) . . . . ?
C8A C9A C10A C11A 1.8(8) . . . . ?
C8A C9A C14D C11D 85.6(6) . . . . ?
C8A C9A C14D C15D -146.1(5) . . . . ?
C8B O2A C13A O1A 93.3(5) . . . . ?
C8B C7B C12B O1B -179.5(5) . . . . ?
C8B C7B C12B C11B -5.9(8) . . . . ?
C8B C9B C10B C11B -2.6(8) . . . . ?
C8B C9B C14A C11A 84.5(6) . . . . ?
C8B C9B C14A C15A -147.6(5) . . . . ?
C8C O2B C13B O1B 93.1(5) . . . . ?
C8C C7C C12C O1C -177.8(5) . . . . ?
C8C C7C C12C C11C 0.2(8) . . . . ?
C8C C9C C10C C11C 1.3(8) . . . . ?
C8C C9C C14B C11B 88.2(6) . . . . ?
C8C C9C C14B C15B -141.8(5) . . . . ?
C8D O2C C13C O1C 93.6(5) . . . . ?
C8D C7D C12D O1D -179.8(4) . . . . ?
C8D C7D C12D C11D -3.4(8) . . . . ?
C8D C9D C10D C11D 0.2(8) . . . . ?
C8D C9D C14C C11C 82.0(6) . . . . ?
C8D C9D C14C C15C -152.6(5) . . . . ?
C9A C10A C11A C12A 1.0(8) . . . . ?
C9A C10A C11A C14A -178.1(5) . . . . ?
C9A C14D C15D C16D 169.3(5) . . . . ?
C9B C10B C11B C12B -0.5(8) . . . . ?
C9B C10B C11B C14B -178.0(5) . . . . ?
C9B C14A C15A C16A 174.2(6) . . . . ?
C9C C10C C11C C12C 0.9(8) . . . . ?
C9C C10C C11C C14C -177.0(5) . . . . ?
C9C C14B C15B C16B 163.3(5) . . . . ?
C9D C10D C11D C12D -2.4(8) . . . . ?
C9D C10D C11D C14D -177.3(5) . . . . ?
C9D C14C C15C C16C 62.6(7) . . . . ?
C10A C9A C14D C11D -91.8(6) . . . . ?
C10A C9A C14D C15D 36.4(7) . . . . ?
C10A C11A C12A O1A 176.2(4) . . . . ?
C10A C11A C12A C7A -1.3(8) . . . . ?
C10A C11A C14A C9B 93.8(6) . . . . ?
C10A C11A C14A C15A -33.6(7) . . . . ?
C10B C9B C14A C11A -93.3(6) . . . . ?
C10B C9B C14A C15A 34.6(8) . . . . ?
C10B C11B C12B O1B 178.4(5) . . . . ?
C10B C11B C12B C7B 4.9(8) . . . . ?
C10B C11B C14B C9C 91.2(6) . . . . ?
C10B C11B C14B C15B -37.8(7) . . . . ?
C10C C9C C14B C11B -89.4(6) . . . . ?
C10C C9C C14B C15B 40.6(7) . . . . ?
C10C C11C C12C O1C 176.3(5) . . . . ?
C10C C11C C12C C7C -1.7(8) . . . . ?
C10C C11C C14C C9D 94.6(6) . . . . ?
C10C C11C C14C C15C -31.9(7) . . . . ?
C10D C9D C14C C11C -95.6(6) . . . . ?
C10D C9D C14C C15C 29.9(7) . . . . ?
C10D C11D C12D O1D -179.7(4) . . . . ?
C10D C11D C12D C7D 4.0(8) . . . . ?
C10D C11D C14D C9A 90.0(6) . . . . ?
C10D C11D C14D C15D -38.8(7) . . . . ?
C11A C14A C15A C16A -61.1(8) . . . . ?
C11B C14B C15B C16B -70.8(6) . . . . ?
C11C C14C C15C C16C -173.7(5) . . . . ?
C11D C14D C15D C16D -65.7(6) . . . . ?
C12A O1A C13A O2A -92.0(6) . . . . ?
C12A C7A C8A O2D 178.9(4) . . . . ?
C12A C7A C8A C9A 4.2(8) . . . . ?
C12A C11A C14A C9B -85.3(6) . . . . ?
C12A C11A C14A C15A 147.3(5) . . . . ?
C12B O1B C13B O2B -94.5(5) . . . . ?
C12B C7B C8B O2A -179.8(5) . . . . ?
C12B C7B C8B C9B 2.6(8) . . . . ?
C12B C11B C14B C9C -86.3(6) . . . . ?
C12B C11B C14B C15B 144.8(5) . . . . ?
C12C O1C C13C O2C -93.7(5) . . . . ?
C12C C7C C8C O2B 179.2(5) . . . . ?
C12C C7C C8C C9C 2.2(8) . . . . ?
C12C C11C C14C C9D -83.2(6) . . . . ?
C12C C11C C14C C15C 150.3(5) . . . . ?
C12D O1D C13D O2D -93.1(5) . . . . ?
C12D C7D C8D O2C 176.4(4) . . . . ?
C12D C7D C8D C9D 1.1(8) . . . . ?
C12D C11D C14D C9A -84.7(6) . . . . ?
C12D C11D C14D C15D 146.4(5) . . . . ?
C13A O1A C12A C7A -101.3(5) . . . . ?
C13A O1A C12A C11A 81.1(6) . . . . ?
C13A O2A C8B C7B 99.4(6) . . . . ?
C13A O2A C8B C9B -83.0(6) . . . . ?
C13B O1B C12B C7B -105.1(6) . . . . ?
C13B O1B C12B C11B 81.2(6) . . . . ?
C13B O2B C8C C7C 103.5(6) . . . . ?
C13B O2B C8C C9C -79.5(6) . . . . ?
C13C O1C C12C C7C -99.5(6) . . . . ?
C13C O1C C12C C11C 82.5(6) . . . . ?
C13C O2C C8D C7D 101.0(5) . . . . ?
C13C O2C C8D C9D -83.6(6) . . . . ?
C13D O1D C12D C7D -102.4(6) . . . . ?
C13D O1D C12D C11D 81.2(6) . . . . ?
C13D O2D C8A C7A 103.2(5) . . . . ?
C13D O2D C8A C9A -82.0(6) . . . . ?
C14A C9B C10B C11B 175.3(5) . . . . ?
C14A C11A C12A O1A -4.8(7) . . . . ?
C14A C11A C12A C7A 177.8(5) . . . . ?
C14A C15A C16A C17A -171.4(6) . . . . ?
C14B C9C C10C C11C 179.0(5) . . . . ?
C14B C11B C12B O1B -4.0(7) . . . . ?
C14B C11B C12B C7B -177.5(5) . . . . ?
C14B C15B C16B C17B -170.5(5) . . . . ?
C14C C9D C10D C11D 177.9(5) . . . . ?
C14C C11C C12C O1C -5.8(7) . . . . ?
C14C C11C C12C C7C 176.2(5) . . . . ?
C14C C15C C16C C17C -171.2(5) . . . . ?
C14D C9A C10A C11A 179.3(5) . . . . ?
C14D C11D C12D O1D -4.8(7) . . . . ?
C14D C11D C12D C7D 178.9(5) . . . . ?
C14D C15D C16D C17D 179.0(5) . . . . ?
C15A C16A C17A C18A -52.7(10) . . . . ?
C15B C16B C17B C18B 175.0(5) . . . . ?
C15C C16C C17C C18C -173.9(7) . . . . ?
C15D C16D C17D C18D 59.7(9) . . . . ?
C16A C17A C18A C19A -63.6(9) . . . . ?
C16B C17B C18B C19B 173.8(6) . . . . ?
C16C C17C C18C C19C 176.8(7) . . . . ?
C16D C17D C18D C19D 61.1(9) . . . . ?
N1 C1S C2S C3S -177.0(6) . . . . ?
N1 C1T C2T C3T 179.0(7) . . . . ?
N1 C1U C2U C3U -161.1(13) . . . . ?
N1 C1V C2V C3V 176.1(11) . . . . ?
N1 C0AA C1AA C2AA -176.6(12) . . . . ?
N1 C1W C2W C3W 168.6(15) . . . . ?
C1S N1 C1T C2T -54.7(8) . . . . ?
C1S N1 C1U C2U 48.9(15) . . . . ?
C1S N1 C1V C2V 171.1(13) . . . . ?
C1S N1 C0AA C1AA 61.1(12) . . . . ?
C1S N1 C1W C2W -174.8(12) . . . . ?
C1S C2S C3S C4S 179.8(8) . . . . ?
C1T N1 C1S C2S -60.5(8) . . . . ?
C1T N1 C1U C2U 168.4(14) . . . . ?
C1T N1 C1V C2V 50.8(15) . . . . ?
C1T N1 C0AA C1AA -179.4(12) . . . . ?
C1T N1 C1W C2W 64.9(13) . . . . ?
C1T C2T C3T C4T -171.1(7) . . . . ?
C1U N1 C1S C2S 56.4(8) . . . . ?
C1U N1 C1T C2T -174.3(7) . . . . ?
C1U N1 C1V C2V -68.3(15) . . . . ?
C1U C2U C3U C4U 177.0(17) . . . . ?
C1V N1 C1S C2S 178.1(6) . . . . ?
C1V N1 C1T C2T 62.9(9) . . . . ?
C1V N1 C1U C2U -68.9(15) . . . . ?
C1V C2V C3V C4V -166.4(16) . . . . ?
C0AA N1 C1S C2S 56.4(8) . . . . ?
C0AA N1 C1T C2T -174.3(7) . . . . ?
C0AA N1 C1W C2W -54.2(14) . . . . ?
C0AA C1AA C2AA C3AA 163.6(15) . . . . ?
C1W N1 C1S C2S 178.1(6) . . . . ?
C1W N1 C1T C2T 62.9(9) . . . . ?
C1W N1 C0AA C1AA -56.8(13) . . . . ?
C1W C2W C3W C4W 65(3) . . . . ?
